data_7126236
loop_
_publ_author_name
'Chen, Guo-Dong'
'Hu, Dan'
'Huang, Mei-Juan'
'Tang, Jia'
'Wang, Xiao-Xia'
'Zou, Jian'
'Xie, Jun'
'Zhang, Wei-Guang'
'Guo, Liang-Dong'
'Yao, Xin-Sheng'
'Abe, Ikuro'
'Gao, Hao'

_publ_section_title
;
 Sporormielones A-E, bioactive novel C-C coupled orsellinic acid
 derivative dimers, and their biosynthetic origin.
;
_journal_issue 33
_journal_name_full 'Chemical communications (Cambridge, England)'
_journal_page_first 4607
_journal_page_last 4610
_journal_paper_doi 10.1039/d0cc00855a
_journal_volume 56
_journal_year 2020
_chemical_formula_moiety 'C16 H16 O6, H2 O'
_chemical_formula_sum 'C16 H18 O7'
_chemical_formula_weight 322.30
_chemical_name_common 'sporormielone D'
_space_group_crystal_system monoclinic
_space_group_IT_number 14
_space_group_name_Hall '-P 2ybc'
_space_group_name_H-M_alt 'P 1 21/c 1'
_atom_sites_solution_hydrogens mixed
_atom_sites_solution_primary dual
_audit_creation_date 2019-12-10
_audit_creation_method
;
Olex2 1.2
(compiled 2018.05.29 svn.r3508 for OlexSys, GUI svn.r5506)
;
_audit_update_record
;
2019-12-10 deposited with the CCDC.	2020-03-18 downloaded from the CCDC.
;
_cell_angle_alpha 90
_cell_angle_beta 110.641(9)
_cell_angle_gamma 90
_cell_formula_units_Z 4
_cell_length_a 13.4502(10)
_cell_length_b 7.6047(4)
_cell_length_c 15.7124(13)
_cell_measurement_reflns_used 2459
_cell_measurement_temperature 100.01(10)
_cell_measurement_theta_max 72.9730
_cell_measurement_theta_min 3.4740
_cell_volume 1504.0(2)
_computing_cell_refinement 'CrysAlisPro 1.171.38.43f (Rigaku OD, 2015)'
_computing_data_collection 'CrysAlisPro 1.171.38.43f (Rigaku OD, 2015)'
_computing_data_reduction 'CrysAlisPro 1.171.38.43f (Rigaku OD, 2015)'
_computing_molecular_graphics 'Olex2 (Dolomanov et al., 2009)'
_computing_publication_material 'Olex2 (Dolomanov et al., 2009)'
_computing_structure_refinement 'ShelXL (Sheldrick, 2015)'
_computing_structure_solution 'ShelXD (Sheldrick, 2008)'
_diffrn_ambient_environment N~2~
_diffrn_ambient_temperature 100.01(10)
_diffrn_detector 'CCD plate'
_diffrn_detector_area_resol_mean 5.2684
_diffrn_detector_type AtlasS2
_diffrn_measured_fraction_theta_full 1.000
_diffrn_measured_fraction_theta_max 0.980
_diffrn_measurement_details
;
List of Runs (angles in degrees, time in seconds):

  # Type    Start    End  Width  t~exp~   \w     \q     \k     \f   Frames
#--------------------------------------------------------------------------
  1  \w    -65.00  34.00   1.00    1.00    --  -40.73  38.00 120.00   99
  2  \w     42.00  97.00   1.00    1.00    --   40.73-125.00 -30.00   55
  3  \w     48.00 127.00   1.00    3.00    --  107.58 -61.00-150.00   79
  4  \w     89.00 122.00   1.00    3.00    --  107.58-125.00 -30.00   33
  5  \w     38.00  96.00   1.00    1.00    --   40.73-125.00-180.00   58
  6  \w     29.00  60.00   1.00    3.00    --  107.58 -94.00-120.00   31
  7  \w     26.00 102.00   1.00    3.00    --  107.58 -94.00-180.00   76
  8  \w     28.00 127.00   1.00    3.00    --  107.58 -15.00-120.00   99
  9  \w     35.00 133.00   1.00    3.00    --  107.58 -45.00  30.00   98
 10  \w     34.00 122.00   1.00    3.00    --  107.58-125.00  90.00   88
 11  \w     29.00 151.00   1.00    3.00    --  107.58 -15.00 120.00  122
 12  \w    127.00 170.00   1.00    3.00    --  107.58 125.00 120.00   43
 13  \w    149.00 176.00   1.00    3.00    --  107.58 125.00-120.00   27
 14  \w    112.00 137.00   1.00    3.00    --  107.58 125.00-120.00   25
 15  \w    100.00 125.00   1.00    3.00    --  107.58 125.00-180.00   25
 16  \w     30.00  99.00   1.00    1.00    --   40.73  38.00-150.00   69
 17  \w    -49.00  -3.00   1.00    1.00    --  -40.73 125.00-180.00   46
 18  \w   -113.00 -16.00   1.00    1.00    --  -40.73 -38.00 -60.00   97
;
_diffrn_measurement_device 'four-circle diffractometer'
_diffrn_measurement_device_type 'SuperNova, Dual, Cu at zero, AtlasS2'
_diffrn_measurement_method '\w scans'
_diffrn_orient_matrix_type 'CrysAlisPro convention (1999,Acta A55,543-557)'
_diffrn_orient_matrix_UB_11 0.0210252000
_diffrn_orient_matrix_UB_12 -0.0018945000
_diffrn_orient_matrix_UB_13 -0.0902358000
_diffrn_orient_matrix_UB_21 0.1204709000
_diffrn_orient_matrix_UB_22 -0.0094725000
_diffrn_orient_matrix_UB_23 0.0532639000
_diffrn_orient_matrix_UB_31 -0.0057930000
_diffrn_orient_matrix_UB_32 -0.2022911000
_diffrn_orient_matrix_UB_33 -0.0016484000
_diffrn_radiation_monochromator mirror
_diffrn_radiation_probe x-ray
_diffrn_radiation_type CuK\a
_diffrn_radiation_wavelength 1.54184
_diffrn_reflns_av_R_equivalents 0.0557
_diffrn_reflns_av_unetI/netI 0.0476
_diffrn_reflns_Laue_measured_fraction_full 1.000
_diffrn_reflns_Laue_measured_fraction_max 0.980
_diffrn_reflns_limit_h_max 16
_diffrn_reflns_limit_h_min -16
_diffrn_reflns_limit_k_max 5
_diffrn_reflns_limit_k_min -9
_diffrn_reflns_limit_l_max 19
_diffrn_reflns_limit_l_min -19
_diffrn_reflns_number 9690
_diffrn_reflns_point_group_measured_fraction_full 1.000
_diffrn_reflns_point_group_measured_fraction_max 0.980
_diffrn_reflns_theta_full 67.684
_diffrn_reflns_theta_max 73.736
_diffrn_reflns_theta_min 3.511
_diffrn_source 'micro-focus sealed X-ray tube'
_diffrn_source_type 'SuperNova (Cu) X-ray Source'
_exptl_absorpt_coefficient_mu 0.952
_exptl_absorpt_correction_T_max 1.00000
_exptl_absorpt_correction_T_min 0.71419
_exptl_absorpt_correction_type multi-scan
_exptl_absorpt_process_details
;
CrysAlisPro 1.171.38.43f (Rigaku Oxford Diffraction, 2015)
Empirical absorption correction using spherical harmonics,
 implemented in SCALE3 ABSPACK scaling algorithm.
;
_exptl_crystal_colour 'clear light yellow'
_exptl_crystal_colour_lustre clear
_exptl_crystal_colour_modifier light
_exptl_crystal_colour_primary yellow
_exptl_crystal_density_diffrn 1.423
_exptl_crystal_description needle
_exptl_crystal_F_000 680
_exptl_crystal_recrystallization_method 'Re-crystallisation from solvent: MeOH'
_exptl_crystal_size_max 0.13
_exptl_crystal_size_mid 0.12
_exptl_crystal_size_min 0.11
_refine_diff_density_max 2.381
_refine_diff_density_min -0.393
_refine_diff_density_rms 0.221
_refine_ls_extinction_method none
_refine_ls_goodness_of_fit_ref 1.342
_refine_ls_hydrogen_treatment constr
_refine_ls_matrix_type full
_refine_ls_number_parameters 218
_refine_ls_number_reflns 2986
_refine_ls_number_restraints 0
_refine_ls_restrained_S_all 1.342
_refine_ls_R_factor_all 0.1528
_refine_ls_R_factor_gt 0.1378
_refine_ls_shift/su_max 0.000
_refine_ls_shift/su_mean 0.000
_refine_ls_structure_factor_coef Fsqd
_refine_ls_weighting_details 'w=1/[\s^2^(Fo^2^)+(0.2000P)^2^] where P=(Fo^2^+2Fc^2^)/3'
_refine_ls_weighting_scheme calc
_refine_ls_wR_factor_gt 0.3092
_refine_ls_wR_factor_ref 0.3308
_reflns_Friedel_coverage 0.000
_reflns_number_gt 2336
_reflns_number_total 2986
_reflns_threshold_expression 'I > 2\s(I)'
_cod_data_source_file d0cc00855a2.cif
_cod_data_source_block w1521
_cod_depositor_comments 'Adding full bibliography for 7126234--7126238.cif.'
_cod_database_code 7126236
_shelx_shelxl_version_number 2014/7
_shelx_space_group_comment
;
The symmetry employed for this shelxl refinement is uniquely defined
by the following loop, which should always be used as a source of
symmetry information in preference to the above space-group names.
They are only intended as comments.
;
_reflns_odcompleteness_completeness 100.00
_reflns_odcompleteness_iscentric 1
_reflns_odcompleteness_theta 66.97
_olex2_refinement_description
;
1. Fixed Uiso
 At 1.2 times of:
  All C(H) groups
 At 1.5 times of:
  All C(H,H,H) groups, All O(H) groups, All O(H,H) groups
2.a Free rotating group:
 O4(H4A,H4B)
2.b Ternary CH refined with riding coordinates:
 C6'(H6')
2.c Idealised Me refined as rotating group:
 C1(H1A,H1B,H1C), C8(H8A,H8B,H8C), C1'(H1'A,H1'B,H1'C), C8'(H8'A,H8'B,H8'C)
2.d Idealised tetrahedral OH refined as rotating group:
 O2(H2), O3'(H3'), O1(H1)
;
_olex2_submission_special_instructions 'No special instructions were received'
_oxdiff_exptl_absorpt_empirical_details
;
Empirical correction (ABSPACK) includes:
- Absorption correction using spherical harmonics
- Frame scaling
- Detector area scaling
;
_oxdiff_exptl_absorpt_empirical_full_max 1.410
_oxdiff_exptl_absorpt_empirical_full_min 0.551

loop_
_space_group_symop_operation_xyz
'x, y, z'
'-x, y+1/2, -z+1/2'
'-x, -y, -z'
'x, -y-1/2, z-1/2'

loop_
_atom_site_label
_atom_site_type_symbol
_atom_site_fract_x
_atom_site_fract_y
_atom_site_fract_z
_atom_site_U_iso_or_equiv
_atom_site_adp_type
_atom_site_occupancy
_atom_site_site_symmetry_order
_atom_site_calc_flag
_atom_site_refinement_flags_posn
_atom_site_refinement_flags_adp
_atom_site_refinement_flags_occupancy
_atom_site_disorder_assembly
_atom_site_disorder_group
O2 O -0.8769(2) -0.5031(3) -0.00691(18) 0.0202(6) Uani 1 1 d . . . . .
H2 H -0.8214 -0.4576 0.0260 0.030 Uiso 1 1 calc GR . . . .
O2' O -0.6734(2) -0.4741(3) -0.28440(17) 0.0193(6) Uani 1 1 d . . . . .
O3 O -0.69113(19) -0.5363(3) -0.04372(16) 0.0186(6) Uani 1 1 d . . . . .
O3' O -0.50072(19) -0.5316(3) -0.13681(17) 0.0191(6) Uani 1 1 d . . . . .
H3' H -0.5028 -0.4953 -0.1866 0.029 Uiso 1 1 calc GR . . . .
O1 O -1.0660(2) -0.4913(4) -0.1475(2) 0.0323(8) Uani 1 1 d . . . . .
H1 H -1.0516 -0.4769 -0.0928 0.048 Uiso 1 1 calc GR . . . .
C4 C -0.8773(3) -0.5120(4) -0.0938(2) 0.0148(7) Uani 1 1 d . . . . .
C3 C -0.9752(3) -0.5071(4) -0.1653(3) 0.0172(8) Uani 1 1 d . . . . .
C2 C -0.9831(3) -0.5148(4) -0.2567(3) 0.0184(8) Uani 1 1 d . . . . .
C7 C -0.8917(3) -0.5290(5) -0.2777(2) 0.0188(8) Uani 1 1 d . . . . .
O4 O -0.7133(2) -0.3243(4) 0.0969(2) 0.0309(7) Uani 1 1 d . . . . .
H4A H -0.7145 -0.2492 0.1366 0.046 Uiso 1 1 d G . . . .
H4B H -0.6512 -0.3676 0.1115 0.046 Uiso 1 1 d G . . . .
C6 C -0.7919(3) -0.5407(5) -0.2060(2) 0.0184(8) Uani 1 1 d . . . . .
C5 C -0.7867(3) -0.5338(4) -0.1152(2) 0.0169(7) Uani 1 1 d . . . . .
O1' O -0.5560(2) -0.8507(3) -0.2399(2) 0.0289(7) Uani 1 1 d . . . . .
C7' C -0.6405(3) -0.8448(5) -0.0556(2) 0.0209(8) Uani 1 1 d . . . . .
C2' C -0.6240(3) -0.9345(5) -0.1227(2) 0.0213(8) Uani 1 1 d . . . . .
C4' C -0.6905(3) -0.5369(5) -0.2201(2) 0.0187(8) Uani 1 1 d . . . . .
C1 C -1.0919(3) -0.5057(5) -0.3292(3) 0.0246(9) Uani 1 1 d . . . . .
H1A H -1.1177 -0.6226 -0.3470 0.037 Uiso 1 1 calc GR . . . .
H1B H -1.0879 -0.4433 -0.3810 0.037 Uiso 1 1 calc GR . . . .
H1C H -1.1395 -0.4453 -0.3058 0.037 Uiso 1 1 calc GR . . . .
C8 C -0.8995(3) -0.5458(6) -0.3762(3) 0.0279(9) Uani 1 1 d . . . . .
H8A H -0.9625 -0.6103 -0.4098 0.042 Uiso 1 1 calc GR . . . .
H8B H -0.8382 -0.6070 -0.3789 0.042 Uiso 1 1 calc GR . . . .
H8C H -0.9026 -0.4308 -0.4022 0.042 Uiso 1 1 calc GR . . . .
C3' C -0.5888(3) -0.8164(5) -0.1789(2) 0.0203(8) Uani 1 1 d . . . . .
C5' C -0.5953(3) -0.6266(4) -0.1471(2) 0.0163(7) Uani 1 1 d . . . . .
C1' C -0.6348(3) -1.1276(5) -0.1424(3) 0.0305(9) Uani 1 1 d . . . . .
H1'A H -0.6371 -1.1895 -0.0898 0.046 Uiso 1 1 calc GR . . . .
H1'B H -0.5750 -1.1678 -0.1570 0.046 Uiso 1 1 calc GR . . . .
H1'C H -0.6991 -1.1494 -0.1929 0.046 Uiso 1 1 calc GR . . . .
C6' C -0.6126(3) -0.6530(4) -0.0569(2) 0.0166(7) Uani 1 1 d . . . . .
H6' H -0.5448 -0.6324 -0.0074 0.020 Uiso 1 1 calc R . . . .
C8' C -0.6776(3) -0.9082(5) 0.0176(3) 0.0294(9) Uani 1 1 d . . . . .
H8'A H -0.6857 -1.0337 0.0137 0.044 Uiso 1 1 calc GR . . . .
H8'B H -0.7447 -0.8548 0.0107 0.044 Uiso 1 1 calc GR . . . .
H8'C H -0.6265 -0.8770 0.0758 0.044 Uiso 1 1 calc GR . . . .

loop_
_atom_site_aniso_label
_atom_site_aniso_U_11
_atom_site_aniso_U_22
_atom_site_aniso_U_33
_atom_site_aniso_U_23
_atom_site_aniso_U_13
_atom_site_aniso_U_12
O2 0.0124(12) 0.0347(15) 0.0149(13) -0.0060(9) 0.0064(10) -0.0031(9)
O2' 0.0189(13) 0.0258(13) 0.0149(12) 0.0040(9) 0.0082(10) 0.0015(9)
O3 0.0128(12) 0.0309(13) 0.0121(12) -0.0041(9) 0.0042(10) -0.0009(9)
O3' 0.0125(12) 0.0298(14) 0.0157(12) 0.0000(9) 0.0058(10) -0.0058(9)
O1 0.0121(14) 0.064(2) 0.0238(15) -0.0046(12) 0.0101(12) 0.0015(11)
C4 0.0151(17) 0.0160(15) 0.0154(17) -0.0002(11) 0.0080(14) 0.0004(11)
C3 0.0096(17) 0.0229(17) 0.0203(18) -0.0013(12) 0.0069(14) 0.0003(11)
C2 0.0169(18) 0.0179(17) 0.0191(18) 0.0010(11) 0.0048(14) 0.0028(11)
C7 0.0128(17) 0.0265(18) 0.0152(17) 0.0008(13) 0.0026(14) 0.0011(12)
O4 0.0229(14) 0.0323(15) 0.0352(16) -0.0133(12) 0.0076(12) 0.0011(11)
C6 0.0130(17) 0.0261(17) 0.0155(17) 0.0004(13) 0.0041(14) 0.0004(12)
C5 0.0105(16) 0.0228(17) 0.0162(17) -0.0002(12) 0.0031(13) 0.0006(12)
O1' 0.0315(15) 0.0287(14) 0.0315(15) -0.0058(11) 0.0173(13) 0.0040(11)
C7' 0.0154(16) 0.0222(17) 0.0218(17) 0.0046(13) 0.0024(13) 0.0007(12)
C2' 0.0129(15) 0.0250(18) 0.0226(17) -0.0017(14) 0.0021(13) -0.0002(13)
C4' 0.0171(17) 0.0248(17) 0.0152(16) -0.0038(13) 0.0070(14) -0.0026(13)
C1 0.0123(17) 0.036(2) 0.023(2) 0.0001(14) 0.0037(15) 0.0030(13)
C8 0.0172(18) 0.047(2) 0.0176(18) 0.0008(16) 0.0041(14) -0.0027(16)
C3' 0.0141(15) 0.0216(17) 0.0217(17) -0.0048(13) 0.0020(13) 0.0025(12)
C5' 0.0154(16) 0.0167(16) 0.0173(16) -0.0013(12) 0.0063(13) -0.0027(12)
C1' 0.029(2) 0.0210(19) 0.040(2) 0.0009(16) 0.0111(18) 0.0001(14)
C6' 0.0139(15) 0.0179(16) 0.0174(16) -0.0002(12) 0.0049(13) 0.0020(12)
C8' 0.030(2) 0.030(2) 0.0271(19) 0.0068(16) 0.0084(16) -0.0081(16)

loop_
_atom_type_symbol
_atom_type_description
_atom_type_scat_dispersion_real
_atom_type_scat_dispersion_imag
_atom_type_scat_source
C C 0.0181 0.0091 'International Tables Vol C Tables 4.2.6.8 and 6.1.1.4'
H H 0.0000 0.0000 'International Tables Vol C Tables 4.2.6.8 and 6.1.1.4'
O O 0.0492 0.0322 'International Tables Vol C Tables 4.2.6.8 and 6.1.1.4'

loop_
_geom_angle_atom_site_label_1
_geom_angle_atom_site_label_2
_geom_angle_atom_site_label_3
_geom_angle
_geom_angle_site_symmetry_1
_geom_angle_site_symmetry_3
_geom_angle_publ_flag
C5 O3 C6' 114.2(3) . . ?
O2 C4 C3 118.2(3) . . ?
O2 C4 C5 123.8(3) . . ?
C5 C4 C3 118.0(3) . . ?
O1 C3 C4 120.0(3) . . ?
O1 C3 C2 117.9(3) . . ?
C4 C3 C2 122.1(3) . . ?
C3 C2 C1 118.4(3) . . ?
C7 C2 C3 119.5(3) . . ?
C7 C2 C1 122.1(3) . . ?
C2 C7 C6 119.2(3) . . ?
C2 C7 C8 120.1(3) . . ?
C6 C7 C8 120.6(3) . . ?
C7 C6 C4' 123.6(3) . . ?
C5 C6 C7 119.8(3) . . ?
C5 C6 C4' 116.1(3) . . ?
O3 C5 C4 116.9(3) . . ?
O3 C5 C6 121.7(3) . . ?
C4 C5 C6 121.2(3) . . ?
C2' C7' C6' 111.8(3) . . ?
C2' C7' C8' 129.7(3) . . ?
C8' C7' C6' 118.5(3) . . ?
C7' C2' C3' 110.1(3) . . ?
C7' C2' C1' 129.2(4) . . ?
C3' C2' C1' 120.7(3) . . ?
O2' C4' C6 126.7(3) . . ?
O2' C4' C5' 116.3(3) . . ?
C6 C4' C5' 117.0(3) . . ?
O1' C3' C2' 129.3(3) . . ?
O1' C3' C5' 122.3(3) . . ?
C2' C3' C5' 108.4(3) . . ?
O3' C5' C4' 109.5(3) . . ?
O3' C5' C3' 111.3(3) . . ?
O3' C5' C6' 112.5(3) . . ?
C3' C5' C4' 107.5(3) . . ?
C6' C5' C4' 112.9(3) . . ?
C6' C5' C3' 102.8(3) . . ?
O3 C6' C7' 113.2(3) . . ?
O3 C6' C5' 114.1(3) . . ?
C7' C6' C5' 105.0(3) . . ?

loop_
_geom_bond_atom_site_label_1
_geom_bond_atom_site_label_2
_geom_bond_distance
_geom_bond_site_symmetry_2
_geom_bond_publ_flag
O2 C4 1.365(4) . ?
O2' C4' 1.210(4) . ?
O3 C5 1.377(4) . ?
O3 C6' 1.449(4) . ?
O3' C5' 1.422(4) . ?
O1 C3 1.350(4) . ?
C4 C3 1.399(5) . ?
C4 C5 1.383(5) . ?
C3 C2 1.403(5) . ?
C2 C7 1.385(5) . ?
C2 C1 1.506(5) . ?
C7 C6 1.418(5) . ?
C7 C8 1.520(5) . ?
C6 C5 1.406(5) . ?
C6 C4' 1.457(5) . ?
O1' C3' 1.216(5) . ?
C7' C2' 1.338(5) . ?
C7' C6' 1.507(5) . ?
C7' C8' 1.487(5) . ?
C2' C3' 1.450(5) . ?
C2' C1' 1.497(5) . ?
C4' C5' 1.544(5) . ?
C3' C5' 1.539(4) . ?
C5' C6' 1.529(4) . ?
